data_7205829
loop_
_publ_author_name
'Yue, Jun-Ming'
'Niu, Yun-Yin'
'Zhang, Bing'
'Ng, Seik-Weng'
'Hou, Hong-Wei'

_publ_section_title
;
 Four novel metal coordination polymers directed by
 1,1&#x2032;-dibutyl-4,4&#x2032;-bipyridinium dibromide (BBP) and their
 framework dependent luminescent properties
;
_journal_issue 7
_journal_name_full CrystEngComm
_journal_page_first 2571
_journal_paper_doi 10.1039/c0ce00854k
_journal_volume 13
_journal_year 2011
_chemical_formula_moiety 'C18 H26 N2, 2(C2 Cu N2 S2)'
_chemical_formula_sum 'C22 H26 Cu2 N6 S4'
_chemical_formula_weight 629.82
_chemical_name_systematic
;
?
;
_space_group_IT_number 14
_symmetry_cell_setting monoclinic
_symmetry_space_group_name_Hall '-P 2ybc'
_symmetry_space_group_name_H-M 'P 1 21/c 1'
_atom_sites_solution_hydrogens geom
_atom_sites_solution_primary direct
_atom_sites_solution_secondary difmap
_audit_creation_method SHELXL-97
_cell_angle_alpha 90.00
_cell_angle_beta 101.338(3)
_cell_angle_gamma 90.00
_cell_formula_units_Z 2
_cell_length_a 8.5848(14)
_cell_length_b 15.017(2)
_cell_length_c 10.5180(16)
_cell_measurement_reflns_used 2423
_cell_measurement_temperature 298(2)
_cell_measurement_theta_max 26.88
_cell_measurement_theta_min 2.40
_cell_volume 1329.5(3)
_computing_cell_refinement 'Bruker SMART'
_computing_data_collection 'Bruker SMART'
_computing_data_reduction 'Bruker SAINT'
_computing_molecular_graphics 'Bruker SHELXTL'
_computing_publication_material 'Bruker SHELXTL'
_computing_structure_refinement 'SHELXL-97 (Sheldrick, 1997)'
_computing_structure_solution 'SHELXS-97 (Sheldrick, 1990)'
_diffrn_ambient_temperature 298(2)
_diffrn_measured_fraction_theta_full 0.986
_diffrn_measured_fraction_theta_max 0.986
_diffrn_measurement_device_type 'CCD area detector'
_diffrn_measurement_method 'phi and omega scans'
_diffrn_radiation_monochromator graphite
_diffrn_radiation_source 'fine-focus sealed tube'
_diffrn_radiation_type MoK\a
_diffrn_radiation_wavelength 0.71073
_diffrn_reflns_av_R_equivalents 0.0554
_diffrn_reflns_av_sigmaI/netI 0.0515
_diffrn_reflns_limit_h_max 8
_diffrn_reflns_limit_h_min -11
_diffrn_reflns_limit_k_max 19
_diffrn_reflns_limit_k_min -18
_diffrn_reflns_limit_l_max 13
_diffrn_reflns_limit_l_min -13
_diffrn_reflns_number 8803
_diffrn_reflns_theta_full 28.30
_diffrn_reflns_theta_max 28.30
_diffrn_reflns_theta_min 2.40
_exptl_absorpt_coefficient_mu 1.937
_exptl_absorpt_correction_type none
_exptl_crystal_colour black
_exptl_crystal_density_diffrn 1.573
_exptl_crystal_density_method 'not measured'
_exptl_crystal_description block
_exptl_crystal_F_000 644
_exptl_crystal_size_max 0.16
_exptl_crystal_size_mid 0.12
_exptl_crystal_size_min 0.10
_refine_diff_density_max 0.292
_refine_diff_density_min -0.351
_refine_diff_density_rms 0.060
_refine_ls_extinction_coef 0.0170(15)
_refine_ls_extinction_expression Fc^*^=kFc[1+0.001xFc^2^\l^3^/sin(2\q)]^-1/4^
_refine_ls_extinction_method SHELXL
_refine_ls_goodness_of_fit_ref 0.975
_refine_ls_hydrogen_treatment constr
_refine_ls_matrix_type full
_refine_ls_number_parameters 194
_refine_ls_number_reflns 3268
_refine_ls_number_restraints 10
_refine_ls_restrained_S_all 0.978
_refine_ls_R_factor_all 0.0627
_refine_ls_R_factor_gt 0.0420
_refine_ls_shift/su_max 0.001
_refine_ls_shift/su_mean 0.000
_refine_ls_structure_factor_coef Fsqd
_refine_ls_weighting_details 'calc w=1/[\s^2^(Fo^2^)+(0.0455P)^2^+0.0000P] where P=(Fo^2^+2Fc^2^)/3'
_refine_ls_weighting_scheme calc
_refine_ls_wR_factor_gt 0.0941
_refine_ls_wR_factor_ref 0.1032
_reflns_number_gt 2307
_reflns_number_total 3268
_reflns_threshold_expression >2sigma(I)
_cod_data_source_file c0ce00854k.txt
_cod_data_source_block 100426bm
_cod_depositor_comments
;
The following automatic conversions were performed:
'_symmetry_cell_setting' value 'Monoclinic' changed to 'monoclinic'
according to '/home/saulius/struct/CIF-dictionaries/cif_core.dic'
dictionary named 'cif_core.dic' version 2.4.1 from 2010-06-29.

Automatic conversion script
Id: cif_fix_enum 1555 2011-01-17 13:19:09Z saulius 
;
_cod_original_cell_volume 1329.5(4)
_cod_original_sg_symbol_H-M 'P 21/c'
_cod_database_code 7205829

loop_
_symmetry_equiv_pos_as_xyz
'x, y, z'
'-x, y+1/2, -z+1/2'
'-x, -y, -z'
'x, -y-1/2, z-1/2'

loop_
_atom_site_label
_atom_site_type_symbol
_atom_site_fract_x
_atom_site_fract_y
_atom_site_fract_z
_atom_site_U_iso_or_equiv
_atom_site_adp_type
_atom_site_occupancy
_atom_site_symmetry_multiplicity
_atom_site_calc_flag
_atom_site_refinement_flags
_atom_site_disorder_assembly
_atom_site_disorder_group
Cu1 Cu 0.82068(4) 0.77389(2) 0.66903(3) 0.05714(17) Uani 1 1 d . . .
C1 C 0.6796(3) 0.67672(16) 0.4144(2) 0.0469(6) Uani 1 1 d . . .
C2 C 0.9476(3) 0.67261(16) 0.9235(2) 0.0430(6) Uani 1 1 d . . .
C3 C 0.5341(4) 0.6172(2) 0.7705(3) 0.0793(10) Uani 1 1 d . A .
H3 H 0.6075 0.6362 0.7220 0.095 Uiso 1 1 calc R . .
C4 C 0.5816(4) 0.5626(2) 0.8733(3) 0.0728(9) Uani 1 1 d . . .
H4 H 0.6877 0.5455 0.8950 0.087 Uiso 1 1 calc R . .
C5 C 0.4758(3) 0.53160(16) 0.9466(3) 0.0524(7) Uani 1 1 d . . .
C6 C 0.3213(4) 0.5608(2) 0.9105(3) 0.0791(10) Uani 1 1 d . . .
H6 H 0.2455 0.5420 0.9568 0.095 Uiso 1 1 calc R . .
C7 C 0.2781(4) 0.6172(2) 0.8073(4) 0.0816(10) Uani 1 1 d . A .
H7 H 0.1736 0.6370 0.7853 0.098 Uiso 1 1 calc R . .
C8 C 0.3377(19) 0.6998(6) 0.6183(7) 0.072(5) Uani 0.55 1 d PD A 1
H8A H 0.4314 0.7126 0.5829 0.087 Uiso 0.55 1 calc PR A 1
H8B H 0.2941 0.7560 0.6406 0.087 Uiso 0.55 1 calc PR A 1
C9 C 0.2147(10) 0.6520(5) 0.5158(7) 0.088(3) Uani 0.55 1 d PD A 1
H9A H 0.1206 0.6400 0.5510 0.106 Uiso 0.55 1 calc PR A 1
H9B H 0.1840 0.6907 0.4411 0.106 Uiso 0.55 1 calc PR A 1
C10 C 0.2781(10) 0.5657(5) 0.4731(7) 0.0801(19) Uani 0.55 1 d PD A 1
H10A H 0.2918 0.5225 0.5429 0.096 Uiso 0.55 1 calc PR A 1
H10B H 0.3801 0.5754 0.4488 0.096 Uiso 0.55 1 calc PR A 1
C11 C 0.157(3) 0.5322(9) 0.3570(13) 0.144(7) Uani 0.55 1 d PD A 1
H11A H 0.0515 0.5440 0.3707 0.216 Uiso 0.55 1 calc PR A 1
H11B H 0.1702 0.4693 0.3472 0.216 Uiso 0.55 1 calc PR A 1
H11C H 0.1727 0.5623 0.2799 0.216 Uiso 0.55 1 calc PR A 1
N1 N 0.7039(3) 0.70541(15) 0.5171(2) 0.0587(6) Uani 1 1 d . . .
N2 N 0.9227(3) 0.70013(15) 0.8198(2) 0.0521(5) Uani 1 1 d . . .
N3 N 0.3834(3) 0.64412(14) 0.7379(3) 0.0639(7) Uani 1 1 d D . .
S1 S 0.64456(11) 0.63440(5) 0.26710(7) 0.0666(2) Uani 1 1 d . . .
S2 S 0.98655(9) 0.63134(4) 1.07230(6) 0.0528(2) Uani 1 1 d . . .
C8' C 0.317(3) 0.7011(7) 0.6231(9) 0.099(9) Uani 0.45 1 d PD A 2
H8'1 H 0.3870 0.7511 0.6184 0.119 Uiso 0.45 1 calc PR A 2
H8'2 H 0.2139 0.7244 0.6319 0.119 Uiso 0.45 1 calc PR A 2
C9' C 0.2989(12) 0.6446(7) 0.4983(7) 0.083(3) Uani 0.45 1 d PD A 2
H9'1 H 0.2761 0.6835 0.4232 0.099 Uiso 0.45 1 calc PR A 2
H9'2 H 0.3982 0.6142 0.4969 0.099 Uiso 0.45 1 calc PR A 2
C10' C 0.1669(12) 0.5767(7) 0.4904(10) 0.101(3) Uani 0.45 1 d PD A 2
H10C H 0.0668 0.6084 0.4815 0.121 Uiso 0.45 1 calc PR A 2
H10D H 0.1829 0.5444 0.5718 0.121 Uiso 0.45 1 calc PR A 2
C11' C 0.153(3) 0.5090(11) 0.3797(15) 0.136(9) Uani 0.45 1 d PD A 2
H11D H 0.1090 0.5377 0.2990 0.205 Uiso 0.45 1 calc PR A 2
H11E H 0.0839 0.4613 0.3944 0.205 Uiso 0.45 1 calc PR A 2
H11F H 0.2557 0.4856 0.3764 0.205 Uiso 0.45 1 calc PR A 2

loop_
_atom_site_aniso_label
_atom_site_aniso_U_11
_atom_site_aniso_U_22
_atom_site_aniso_U_33
_atom_site_aniso_U_23
_atom_site_aniso_U_13
_atom_site_aniso_U_12
Cu1 0.0709(3) 0.0701(3) 0.0326(2) 0.00040(14) 0.01552(16) -0.00842(17)
C1 0.0541(15) 0.0494(14) 0.0406(14) 0.0018(11) 0.0178(11) -0.0125(12)
C2 0.0385(13) 0.0525(14) 0.0415(14) -0.0044(11) 0.0164(11) 0.0050(11)
C3 0.053(2) 0.098(2) 0.088(3) 0.020(2) 0.0171(17) -0.0238(18)
C4 0.0451(17) 0.089(2) 0.082(2) 0.0145(18) 0.0070(15) -0.0224(16)
C5 0.0604(17) 0.0477(14) 0.0533(16) -0.0196(11) 0.0217(14) -0.0116(13)
C6 0.082(2) 0.088(2) 0.084(2) 0.0073(19) 0.056(2) 0.0231(19)
C7 0.072(2) 0.088(2) 0.097(3) 0.004(2) 0.045(2) 0.0298(19)
C8 0.070(7) 0.063(9) 0.091(11) 0.010(7) 0.036(7) 0.008(6)
C9 0.074(5) 0.099(6) 0.094(6) 0.033(5) 0.027(5) 0.041(6)
C10 0.089(6) 0.074(5) 0.080(5) 0.019(4) 0.022(4) 0.013(4)
C11 0.249(17) 0.100(11) 0.062(6) 0.037(7) -0.019(8) 0.021(10)
N1 0.0739(16) 0.0682(14) 0.0388(12) -0.0058(11) 0.0228(11) -0.0248(12)
N2 0.0538(13) 0.0659(13) 0.0410(12) 0.0007(11) 0.0200(10) 0.0086(11)
N3 0.0730(18) 0.0503(13) 0.0724(17) -0.0037(12) 0.0243(14) -0.0049(13)
S1 0.0932(6) 0.0680(5) 0.0428(4) -0.0147(3) 0.0236(4) -0.0274(4)
S2 0.0575(4) 0.0632(4) 0.0404(4) 0.0064(3) 0.0162(3) 0.0146(3)
C8' 0.082(11) 0.066(12) 0.143(19) 0.046(11) 0.007(12) -0.005(8)
C9' 0.080(7) 0.092(8) 0.077(6) 0.029(5) 0.018(5) 0.012(6)
C10' 0.083(7) 0.100(8) 0.113(8) 0.030(6) 0.000(6) -0.005(6)
C11' 0.26(2) 0.064(7) 0.057(8) 0.025(7) -0.045(10) 0.007(8)

loop_
_atom_type_symbol
_atom_type_description
_atom_type_scat_dispersion_real
_atom_type_scat_dispersion_imag
_atom_type_scat_source
C C 0.0033 0.0016 'International Tables Vol C Tables 4.2.6.8 and 6.1.1.4'
H H 0.0000 0.0000 'International Tables Vol C Tables 4.2.6.8 and 6.1.1.4'
N N 0.0061 0.0033 'International Tables Vol C Tables 4.2.6.8 and 6.1.1.4'
S S 0.1246 0.1234 'International Tables Vol C Tables 4.2.6.8 and 6.1.1.4'
Cu Cu 0.3201 1.2651 'International Tables Vol C Tables 4.2.6.8 and 6.1.1.4'

loop_
_geom_angle_atom_site_label_1
_geom_angle_atom_site_label_2
_geom_angle_atom_site_label_3
_geom_angle
_geom_angle_site_symmetry_1
_geom_angle_site_symmetry_3
_geom_angle_publ_flag
N2 Cu1 N1 115.09(10) . . ?
N2 Cu1 S2 117.85(7) . 4_575 ?
N1 Cu1 S2 102.37(7) . 4_575 ?
N2 Cu1 S1 101.01(6) . 4_576 ?
N1 Cu1 S1 112.14(8) . 4_576 ?
S2 Cu1 S1 108.57(3) 4_575 4_576 ?
N1 C1 S1 179.4(2) . . ?
N2 C2 S2 178.7(2) . . ?
N3 C3 C4 120.9(3) . . ?
N3 C3 H3 119.6 . . ?
C4 C3 H3 119.6 . . ?
C3 C4 C5 121.4(3) . . ?
C3 C4 H4 119.3 . . ?
C5 C4 H4 119.3 . . ?
C6 C5 C4 116.2(3) . . ?
C6 C5 C5 122.0(3) . 3_667 ?
C4 C5 C5 121.8(3) . 3_667 ?
C7 C6 C5 120.8(3) . . ?
C7 C6 H6 119.6 . . ?
C5 C6 H6 119.6 . . ?
N3 C7 C6 121.0(3) . . ?
N3 C7 H7 119.5 . . ?
C6 C7 H7 119.5 . . ?
N3 C8 C9 111.1(7) . . ?
N3 C8 H8A 109.4 . . ?
C9 C8 H8A 109.4 . . ?
N3 C8 H8B 109.4 . . ?
C9 C8 H8B 109.4 . . ?
H8A C8 H8B 108.0 . . ?
C10 C9 C8 111.9(7) . . ?
C10 C9 H9A 109.2 . . ?
C8 C9 H9A 109.2 . . ?
C10 C9 H9B 109.2 . . ?
C8 C9 H9B 109.2 . . ?
H9A C9 H9B 107.9 . . ?
C9 C10 C11 107.0(9) . . ?
C9 C10 H10A 110.3 . . ?
C11 C10 H10A 110.3 . . ?
C9 C10 H10B 110.3 . . ?
C11 C10 H10B 110.3 . . ?
H10A C10 H10B 108.6 . . ?
C1 N1 Cu1 156.9(2) . . ?
C2 N2 Cu1 158.3(2) . . ?
C7 N3 C3 119.7(3) . . ?
C7 N3 C8 122.4(7) . . ?
C3 N3 C8 117.8(7) . . ?
C7 N3 C8' 114.9(10) . . ?
C3 N3 C8' 125.3(10) . . ?
C1 S1 Cu1 99.64(9) . 4_575 ?
C2 S2 Cu1 98.85(8) . 4_576 ?
N3 C8' C9' 109.2(7) . . ?
N3 C8' H8'1 109.8 . . ?
C9' C8' H8'1 109.8 . . ?
N3 C8' H8'2 109.8 . . ?
C9' C8' H8'2 109.8 . . ?
H8'1 C8' H8'2 108.3 . . ?
C10' C9' C8' 111.3(12) . . ?
C10' C9' H9'1 109.4 . . ?
C8' C9' H9'1 109.4 . . ?
C10' C9' H9'2 109.4 . . ?
C8' C9' H9'2 109.4 . . ?
H9'1 C9' H9'2 108.0 . . ?
C9' C10' C11' 115.8(14) . . ?
C9' C10' H10C 108.3 . . ?
C11' C10' H10C 108.3 . . ?
C9' C10' H10D 108.3 . . ?
C11' C10' H10D 108.3 . . ?
H10C C10' H10D 107.4 . . ?
C10' C11' H11D 109.5 . . ?
C10' C11' H11E 109.5 . . ?
H11D C11' H11E 109.5 . . ?
C10' C11' H11F 109.5 . . ?
H11D C11' H11F 109.5 . . ?
H11E C11' H11F 109.5 . . ?

loop_
_geom_bond_atom_site_label_1
_geom_bond_atom_site_label_2
_geom_bond_distance
_geom_bond_site_symmetry_2
_geom_bond_publ_flag
Cu1 N2 1.990(2) . ?
Cu1 N1 1.997(2) . ?
Cu1 S2 2.3786(8) 4_575 ?
Cu1 S1 2.4206(9) 4_576 ?
C1 N1 1.143(3) . ?
C1 S1 1.647(3) . ?
C2 N2 1.146(3) . ?
C2 S2 1.656(3) . ?
C3 N3 1.334(4) . ?
C3 C4 1.355(4) . ?
C3 H3 0.9300 . ?
C4 C5 1.383(4) . ?
C4 H4 0.9300 . ?
C5 C6 1.378(4) . ?
C5 C5 1.467(6) 3_667 ?
C6 C7 1.370(4) . ?
C6 H6 0.9300 . ?
C7 N3 1.332(4) . ?
C7 H7 0.9300 . ?
C8 N3 1.498(7) . ?
C8 C9 1.531(9) . ?
C8 H8A 0.9700 . ?
C8 H8B 0.9700 . ?
C9 C10 1.508(7) . ?
C9 H9A 0.9700 . ?
C9 H9B 0.9700 . ?
C10 C11 1.526(9) . ?
C10 H10A 0.9700 . ?
C10 H10B 0.9700 . ?
C11 H11A 0.9600 . ?
C11 H11B 0.9600 . ?
C11 H11C 0.9600 . ?
N3 C8' 1.499(7) . ?
S1 Cu1 2.4206(9) 4_575 ?
S2 Cu1 2.3787(8) 4_576 ?
C8' C9' 1.545(9) . ?
C8' H8'1 0.9700 . ?
C8' H8'2 0.9700 . ?
C9' C10' 1.515(8) . ?
C9' H9'1 0.9700 . ?
C9' H9'2 0.9700 . ?
C10' C11' 1.533(10) . ?
C10' H10C 0.9700 . ?
C10' H10D 0.9700 . ?
C11' H11D 0.9600 . ?
C11' H11E 0.9600 . ?
C11' H11F 0.9600 . ?

loop_
_geom_torsion_atom_site_label_1
_geom_torsion_atom_site_label_2
_geom_torsion_atom_site_label_3
_geom_torsion_atom_site_label_4
_geom_torsion
_geom_torsion_site_symmetry_1
_geom_torsion_site_symmetry_2
_geom_torsion_site_symmetry_3
_geom_torsion_site_symmetry_4
_geom_torsion_publ_flag
N3 C3 C4 C5 1.1(5) . . . . ?
C3 C4 C5 C6 -1.2(5) . . . . ?
C3 C4 C5 C5 176.4(3) . . . 3_667 ?
C4 C5 C6 C7 0.1(5) . . . . ?
C5 C5 C6 C7 -177.5(3) 3_667 . . . ?
C5 C6 C7 N3 1.1(5) . . . . ?
N3 C8 C9 C10 -61.3(13) . . . . ?
C8 C9 C10 C11 -171.0(11) . . . . ?
N2 Cu1 N1 C1 -110.2(6) . . . . ?
S2 Cu1 N1 C1 18.9(6) 4_575 . . . ?
S1 Cu1 N1 C1 135.0(6) 4_576 . . . ?
N1 Cu1 N2 C2 -117.0(6) . . . . ?
S2 Cu1 N2 C2 122.0(6) 4_575 . . . ?
S1 Cu1 N2 C2 3.9(6) 4_576 . . . ?
C6 C7 N3 C3 -1.2(5) . . . . ?
C6 C7 N3 C8 175.0(5) . . . . ?
C6 C7 N3 C8' 176.4(6) . . . . ?
C4 C3 N3 C7 0.1(5) . . . . ?
C4 C3 N3 C8 -176.3(5) . . . . ?
C4 C3 N3 C8' -177.2(6) . . . . ?
C9 C8 N3 C7 -59.6(11) . . . . ?
C9 C8 N3 C3 116.7(9) . . . . ?
C7 N3 C8' C9' -103.2(14) . . . . ?
C3 N3 C8' C9' 74.2(16) . . . . ?
N3 C8' C9' C10' 70.3(19) . . . . ?
C8' C9' C10' C11' -172.4(11) . . . . ?
